data_4062352
loop_
_publ_author_name
'Ong, Joyce H. L.'
'Nataro, Chip'
'Golen, James A.'
'Rheingold, Arnold L.'

_publ_section_title
;
 Electrochemistry of Late Transition Metal Complexes Containing the Ligand
 1,1'-Bis(diisopropylphosphino)ferrocene (dippf)
;
_journal_issue 24
_journal_name_full Organometallics
_journal_page_first 5027
_journal_page_last 5032
_journal_paper_doi 10.1021/om0340138
_journal_volume 22
_journal_year 2003
_chemical_formula_sum 'C22 H36 Cl2 Fe P2 Pt'
_chemical_formula_weight 684.29
_space_group_IT_number 52
_symmetry_cell_setting orthorhombic
_symmetry_space_group_name_Hall '-P 2a 2bc'
_symmetry_space_group_name_H-M 'P n n a'
_cell_angle_alpha 90.00
_cell_angle_beta 90.00
_cell_angle_gamma 90.00
_cell_formula_units_Z 4
_cell_length_a 16.0504(16)
_cell_length_b 16.9112(18)
_cell_length_c 8.8811(10)
_cell_measurement_temperature 220(2)
_cell_volume 2410.6(4)
_diffrn_ambient_temperature 220(2)
_exptl_crystal_density_diffrn 1.885
_cod_depositor_comments
;
The following automatic conversions were performed:
'_symmetry_cell_setting' value 'Orthorhombic' changed to 'orthorhombic'
according to '/home/saulius/struct/CIF-dictionaries/cif_core.dic'
dictionary named 'cif_core.dic' version 2.4.1 from 2010-06-29.

Automatic conversion script
Id: cif_fix_enum 1527 2010-12-29 10:47:43Z saulius 
;
_cod_database_code 4062352

loop_
_symmetry_equiv_pos_as_xyz
'x, y, z'
'-x+1/2, -y, z'
'-x+1/2, y+1/2, -z+1/2'
'x, -y+1/2, -z+1/2'
'-x, -y, -z'
'x-1/2, y, -z'
'x-1/2, -y-1/2, z-1/2'
'-x, y-1/2, z-1/2'

loop_
_atom_site_label
_atom_site_type_symbol
_atom_site_fract_x
_atom_site_fract_y
_atom_site_fract_z
_atom_site_U_iso_or_equiv
_atom_site_adp_type
_atom_site_occupancy
_atom_site_symmetry_multiplicity
_atom_site_calc_flag
_atom_site_refinement_flags
_atom_site_disorder_assembly
_atom_site_disorder_group
Pt1 Pt 0.180869(11) 0.7500 0.2500 0.02914(9) Uani 1 2 d S . .
Fe1 Fe -0.08755(5) 0.7500 0.2500 0.03254(18) Uani 1 2 d S . .
P1 P 0.09371(6) 0.64702(6) 0.29324(11) 0.02843(19) Uani 1 1 d . . .
Cl1 Cl 0.28860(6) 0.65934(7) 0.30097(14) 0.0482(3) Uani 1 1 d . . .
C5 C -0.0440(2) 0.6730(2) 0.0942(4) 0.0346(8) Uani 1 1 d . . .
H5A H -0.0086 0.6867 0.0067 0.042 Uiso 1 1 calc R . .
C4 C -0.1324(3) 0.6700(2) 0.0946(5) 0.0478(10) Uani 1 1 d . . .
H4A H -0.1693 0.6823 0.0084 0.057 Uiso 1 1 calc R . .
C3 C -0.1585(3) 0.6499(4) 0.2418(5) 0.0534(13) Uani 1 1 d . . .
H3A H -0.2171 0.6454 0.2758 0.064 Uiso 1 1 calc R . .
C2 C -0.0874(2) 0.6385(2) 0.3328(5) 0.0410(9) Uani 1 1 d . . .
H2A H -0.0875 0.6237 0.4406 0.049 Uiso 1 1 calc R . .
C1 C -0.0147(2) 0.6542(2) 0.2423(3) 0.0303(8) Uani 1 1 d . . .
C6 C 0.0882(3) 0.6115(2) 0.4894(4) 0.0426(9) Uani 1 1 d . . .
H6A H 0.0363 0.5802 0.4973 0.051 Uiso 1 1 calc R . .
C7 C 0.1583(3) 0.5572(3) 0.5380(5) 0.0556(12) Uani 1 1 d . . .
H7A H 0.1502 0.5420 0.6423 0.083 Uiso 1 1 calc R . .
H7B H 0.2111 0.5844 0.5276 0.083 Uiso 1 1 calc R . .
H7C H 0.1583 0.5102 0.4752 0.083 Uiso 1 1 calc R . .
C8 C 0.0802(4) 0.6783(3) 0.6014(5) 0.0805(18) Uani 1 1 d . . .
H8A H 0.0754 0.6567 0.7022 0.121 Uiso 1 1 calc R . .
H8B H 0.0309 0.7092 0.5784 0.121 Uiso 1 1 calc R . .
H8C H 0.1291 0.7119 0.5956 0.121 Uiso 1 1 calc R . .
C9 C 0.1258(2) 0.5587(2) 0.1835(4) 0.0373(8) Uani 1 1 d . . .
H9A H 0.1783 0.5394 0.2289 0.045 Uiso 1 1 calc R . .
C10 C 0.0631(3) 0.4920(2) 0.1973(5) 0.0432(9) Uani 1 1 d . . .
H10A H 0.0821 0.4468 0.1394 0.065 Uiso 1 1 calc R . .
H10B H 0.0095 0.5094 0.1591 0.065 Uiso 1 1 calc R . .
H10C H 0.0575 0.4770 0.3022 0.065 Uiso 1 1 calc R . .
C11 C 0.1447(3) 0.5775(3) 0.0210(5) 0.0484(11) Uani 1 1 d . . .
H11A H 0.1614 0.5295 -0.0308 0.073 Uiso 1 1 calc R . .
H11B H 0.1896 0.6158 0.0161 0.073 Uiso 1 1 calc R . .
H11C H 0.0954 0.5992 -0.0268 0.073 Uiso 1 1 calc R . .

loop_
_atom_site_aniso_label
_atom_site_aniso_U_11
_atom_site_aniso_U_22
_atom_site_aniso_U_33
_atom_site_aniso_U_23
_atom_site_aniso_U_13
_atom_site_aniso_U_12
Pt1 0.03304(13) 0.02724(13) 0.02713(12) -0.00446(7) 0.000 0.000
Fe1 0.0317(4) 0.0307(4) 0.0353(4) -0.0036(3) 0.000 0.000
P1 0.0392(5) 0.0234(4) 0.0227(4) -0.0024(4) -0.0019(4) 0.0022(4)
Cl1 0.0427(5) 0.0443(6) 0.0575(6) 0.0001(5) -0.0081(5) 0.0087(4)
C5 0.0425(19) 0.030(2) 0.031(2) -0.0097(15) -0.0026(15) -0.0025(15)
C4 0.048(2) 0.041(2) 0.055(3) -0.0129(19) -0.015(2) -0.0054(19)
C3 0.037(2) 0.045(3) 0.078(4) -0.007(2) 0.0078(19) -0.014(2)
C2 0.046(2) 0.032(2) 0.045(2) -0.0016(18) 0.0118(18) -0.0047(17)
C1 0.0363(18) 0.0234(17) 0.0313(18) -0.0040(13) 0.0024(13) -0.0010(15)
C6 0.063(2) 0.036(2) 0.029(2) 0.0051(16) -0.0031(18) 0.0006(19)
C7 0.081(3) 0.042(3) 0.043(3) 0.005(2) -0.012(2) 0.010(2)
C8 0.169(5) 0.048(3) 0.024(2) -0.004(2) -0.010(3) 0.033(3)
C9 0.048(2) 0.0293(19) 0.034(2) -0.0102(17) -0.0053(17) 0.0084(17)
C10 0.056(2) 0.027(2) 0.047(2) -0.0079(19) -0.003(2) -0.0024(18)
C11 0.056(3) 0.047(3) 0.042(2) -0.014(2) 0.008(2) 0.004(2)

loop_
_geom_bond_atom_site_label_1
_geom_bond_atom_site_label_2
_geom_bond_distance
_geom_bond_site_symmetry_2
_geom_bond_publ_flag
Pt1 P1 2.2666(10) . ?
Pt1 P1 2.2666(10) 4_565 ?
Pt1 Cl1 2.3548(10) 4_565 ?
Pt1 Cl1 2.3548(10) . ?
Fe1 C1 1.999(4) 4_565 ?
Fe1 C1 1.999(4) . ?
Fe1 C5 2.025(3) 4_565 ?
Fe1 C5 2.025(3) . ?
Fe1 C2 2.023(4) . ?
Fe1 C2 2.023(4) 4_565 ?
Fe1 C3 2.042(5) . ?
Fe1 C3 2.042(5) 4_565 ?
Fe1 C4 2.063(4) . ?
Fe1 C4 2.063(4) 4_565 ?
P1 C1 1.802(4) . ?
P1 C6 1.845(4) . ?
P1 C9 1.856(4) . ?
C5 C4 1.420(5) . ?
C5 C1 1.433(5) . ?
C4 C3 1.414(6) . ?
C3 C2 1.412(6) . ?
C2 C1 1.441(5) . ?
C6 C8 1.510(5) . ?
C6 C7 1.515(6) . ?
C9 C11 1.509(6) . ?
C9 C10 1.517(5) . ?
